data_1556830
loop_
_publ_author_name
'Park, In-Hyeok'
'Kang, Yunji'
'Lee, Eunji'
'Ju, Huiyeong'
'Kim, Seulgi'
'Seo, Sujin'
'Jung, Jong Hwa'
'Lee, Shim Sung'

_publ_section_title
;
 Snapshot and crystallographic observations of kinetic and thermodynamic
 products for NO<sub>2</sub>S<sub>2</sub> macrocyclic complexes.
;
_journal_issue 'Pt 1'
_journal_name_full IUCrJ
_journal_page_first 45
_journal_page_last 53
_journal_paper_doi 10.1107/S2052252517015081
_journal_volume 5
_journal_year 2018
_chemical_formula_sum 'C29 H27 Cd2 I4 N O2 S2'
_chemical_formula_weight 1218.03
_space_group_crystal_system monoclinic
_space_group_IT_number 15
_space_group_name_Hall '-C 2yc'
_space_group_name_H-M_alt 'C 1 2/c 1'
_atom_sites_solution_hydrogens geom
_audit_creation_method SHELXL-2014/7
_cell_angle_alpha 90
_cell_angle_beta 102.9630(10)
_cell_angle_gamma 90
_cell_formula_units_Z 8
_cell_length_a 23.3017(6)
_cell_length_b 13.4569(4)
_cell_length_c 26.9935(7)
_cell_measurement_reflns_used 9484
_cell_measurement_temperature 173(2)
_cell_measurement_theta_max 26.87
_cell_measurement_theta_min 2.21
_cell_volume 8248.6(4)
_computing_cell_refinement 'Bruker SAINT'
_computing_data_collection 'Bruker APEX2'
_computing_data_reduction 'Bruker SAINT'
_computing_molecular_graphics 'Bruker SHELXTL'
_computing_publication_material 'Bruker SHELXTL'
_computing_structure_refinement 'SHELXL-2014/7 (Sheldrick, 2014)'
_computing_structure_solution 'Bruker SHELXTL'
_diffrn_ambient_temperature 173(2)
_diffrn_measured_fraction_theta_full 1.000
_diffrn_measured_fraction_theta_max 1.000
_diffrn_measurement_device_type 'Bruker APEX-II CCD'
_diffrn_measurement_method '\f and \w scans'
_diffrn_radiation_type MoK\a
_diffrn_radiation_wavelength 0.71073
_diffrn_reflns_av_R_equivalents 0.0499
_diffrn_reflns_av_unetI/netI 0.0431
_diffrn_reflns_Laue_measured_fraction_full 1.000
_diffrn_reflns_Laue_measured_fraction_max 1.000
_diffrn_reflns_limit_h_max 28
_diffrn_reflns_limit_h_min -28
_diffrn_reflns_limit_k_max 16
_diffrn_reflns_limit_k_min -15
_diffrn_reflns_limit_l_max 33
_diffrn_reflns_limit_l_min -33
_diffrn_reflns_number 36289
_diffrn_reflns_point_group_measured_fraction_full 1.000
_diffrn_reflns_point_group_measured_fraction_max 1.000
_diffrn_reflns_theta_full 25.242
_diffrn_reflns_theta_max 26.000
_diffrn_reflns_theta_min 1.548
_exptl_absorpt_coefficient_mu 4.149
_exptl_absorpt_correction_T_max 0.8513
_exptl_absorpt_correction_T_min 0.4353
_exptl_absorpt_correction_type multi-scan
_exptl_absorpt_process_details SADABS
_exptl_crystal_colour colourless
_exptl_crystal_density_diffrn 1.962
_exptl_crystal_description needle
_exptl_crystal_F_000 4512
_exptl_crystal_size_max 0.240
_exptl_crystal_size_mid 0.070
_exptl_crystal_size_min 0.040
_refine_diff_density_max 1.493
_refine_diff_density_min -0.908
_refine_diff_density_rms 0.156
_refine_ls_extinction_method none
_refine_ls_goodness_of_fit_ref 1.112
_refine_ls_hydrogen_treatment constr
_refine_ls_matrix_type full
_refine_ls_number_parameters 362
_refine_ls_number_reflns 8103
_refine_ls_number_restraints 0
_refine_ls_restrained_S_all 1.112
_refine_ls_R_factor_all 0.0535
_refine_ls_R_factor_gt 0.0432
_refine_ls_shift/su_max 0.001
_refine_ls_shift/su_mean 0.000
_refine_ls_structure_factor_coef Fsqd
_refine_ls_weighting_details 'w=1/[\s^2^(Fo^2^)+(0.0281P)^2^+115.2429P] where P=(Fo^2^+2Fc^2^)/3'
_refine_ls_weighting_scheme calc
_refine_ls_wR_factor_gt 0.0992
_refine_ls_wR_factor_ref 0.1025
_reflns_Friedel_coverage 0.000
_reflns_number_gt 6760
_reflns_number_total 8103
_reflns_threshold_expression 'I > 2\s(I)'
_cod_data_source_file yc5012.cif
_cod_data_source_block 2
_cod_original_sg_symbol_H-M 'C 2/c'
_cod_database_code 1556830
_shelx_shelxl_version_number 2014/7
_shelx_space_group_comment
; 
The symmetry employed for this shelxl refinement is uniquely defined 
by the following loop, which should always be used as a source of 
symmetry information in preference to the above space-group names. 
They are only intended as comments. 
;
_shelx_estimated_absorpt_t_min 0.436
_shelx_estimated_absorpt_t_max 0.852

loop_
_space_group_symop_operation_xyz
'x, y, z'
'-x, y, -z+1/2'
'x+1/2, y+1/2, z'
'-x+1/2, y+1/2, -z+1/2'
'-x, -y, -z'
'x, -y, z-1/2'
'-x+1/2, -y+1/2, -z'
'x+1/2, -y+1/2, z-1/2'

loop_
_atom_site_label
_atom_site_type_symbol
_atom_site_fract_x
_atom_site_fract_y
_atom_site_fract_z
_atom_site_U_iso_or_equiv
_atom_site_adp_type
_atom_site_occupancy
_atom_site_site_symmetry_order
_atom_site_calc_flag
_atom_site_refinement_flags_posn
_atom_site_refinement_flags_adp
I1 I 0.43100(2) 0.91855(4) 0.52336(2) 0.03691(13) Uani 1 1 d . .
I2 I 0.45809(2) 0.41593(4) 0.81128(2) 0.03181(12) Uani 1 1 d . .
I3 I 0.64996(2) 0.51409(4) 0.84762(2) 0.03908(14) Uani 1 1 d . .
I4 I 0.60782(3) 0.18524(4) 0.80892(2) 0.04304(15) Uani 1 1 d . .
Cd1 Cd 0.54881(2) 0.87965(4) 0.55728(2) 0.02864(13) Uani 1 1 d . .
Cd2 Cd 0.57467(3) 0.37768(4) 0.79557(2) 0.03299(14) Uani 1 1 d . .
S1 S 0.55129(7) 0.80366(13) 0.46359(6) 0.0258(4) Uani 1 1 d . .
S2 S 0.57244(8) 0.71247(14) 0.61020(6) 0.0282(4) Uani 1 1 d . .
O1 O 0.5143(2) 0.9178(4) 0.65211(18) 0.0336(12) Uani 1 1 d . .
O2 O 0.6539(2) 0.8744(4) 0.55757(19) 0.0333(12) Uani 1 1 d . .
N1 N 0.6020(3) 0.9983(4) 0.6112(2) 0.0276(13) Uani 1 1 d . .
C1 C 0.6562(3) 1.0253(5) 0.6055(3) 0.0304(17) Uani 1 1 d . .
C2 C 0.6835(4) 1.1129(6) 0.6253(3) 0.046(2) Uani 1 1 d . .
H2A H 0.7213 1.1306 0.6204 0.055 Uiso 1 1 calc R U
C3 C 0.6533(5) 1.1736(6) 0.6524(3) 0.055(3) Uani 1 1 d . .
H3A H 0.6698 1.2355 0.6654 0.066 Uiso 1 1 calc R U
C4 C 0.5992(4) 1.1440(6) 0.6607(3) 0.042(2) Uani 1 1 d . .
H4A H 0.5793 1.1836 0.6807 0.051 Uiso 1 1 calc R U
C5 C 0.5751(4) 1.0570(6) 0.6396(2) 0.0329(18) Uani 1 1 d . .
C6 C 0.5161(4) 1.0219(6) 0.6472(3) 0.0381(19) Uani 1 1 d . .
H6A H 0.5081 1.0533 0.6781 0.046 Uiso 1 1 calc R U
H6B H 0.4848 1.0431 0.6179 0.046 Uiso 1 1 calc R U
C7 C 0.5460(4) 0.8749(6) 0.6973(3) 0.0343(17) Uani 1 1 d . .
C8 C 0.5717(4) 0.9305(6) 0.7399(3) 0.040(2) Uani 1 1 d . .
H8A H 0.5704 1.0010 0.7389 0.048 Uiso 1 1 calc R U
C9 C 0.5989(5) 0.8817(7) 0.7836(3) 0.053(2) Uani 1 1 d . .
H9A H 0.6150 0.9185 0.8135 0.064 Uiso 1 1 calc R U
C10 C 0.6030(4) 0.7798(7) 0.7842(3) 0.049(2) Uani 1 1 d . .
H10A H 0.6242 0.7465 0.8137 0.059 Uiso 1 1 calc R U
C11 C 0.5772(4) 0.7281(7) 0.7433(3) 0.042(2) Uani 1 1 d . .
H11A H 0.5787 0.6576 0.7449 0.050 Uiso 1 1 calc R U
C12 C 0.5480(4) 0.7730(5) 0.6980(3) 0.0338(18) Uani 1 1 d . .
C13 C 0.5209(3) 0.7137(6) 0.6513(3) 0.0327(17) Uani 1 1 d . .
H13A H 0.4833 0.7444 0.6335 0.039 Uiso 1 1 calc R U
H13B H 0.5128 0.6450 0.6609 0.039 Uiso 1 1 calc R U
C14 C 0.5483(3) 0.6063(5) 0.5682(3) 0.0332(17) Uani 1 1 d . .
H14A H 0.5782 0.5939 0.5481 0.040 Uiso 1 1 calc R U
H14B H 0.5471 0.5469 0.5896 0.040 Uiso 1 1 calc R U
C15 C 0.4901(3) 0.6166(5) 0.5326(3) 0.0284(16) Uani 1 1 d . .
C16 C 0.4385(4) 0.5916(6) 0.5488(3) 0.0355(18) Uani 1 1 d . .
H16A H 0.4417 0.5680 0.5825 0.043 Uiso 1 1 calc R U
C17 C 0.3843(4) 0.6002(6) 0.5175(3) 0.043(2) Uani 1 1 d . .
H17A H 0.3502 0.5849 0.5299 0.052 Uiso 1 1 calc R U
C18 C 0.3783(3) 0.6319(6) 0.4665(3) 0.0376(18) Uani 1 1 d . .
H18A H 0.3406 0.6373 0.4443 0.045 Uiso 1 1 calc R U
C19 C 0.4266(3) 0.6536(6) 0.4508(3) 0.0342(17) Uani 1 1 d . .
H19A H 0.4222 0.6753 0.4167 0.041 Uiso 1 1 calc R U
C20 C 0.4831(3) 0.6468(5) 0.4807(2) 0.0248(15) Uani 1 1 d . .
C21 C 0.5348(3) 0.6705(5) 0.4589(2) 0.0267(15) Uani 1 1 d . .
H21A H 0.5265 0.6500 0.4227 0.032 Uiso 1 1 calc R U
H21B H 0.5695 0.6327 0.4773 0.032 Uiso 1 1 calc R U
C22 C 0.6281(3) 0.8026(6) 0.4580(3) 0.0331(17) Uani 1 1 d . .
H22A H 0.6304 0.7713 0.4253 0.040 Uiso 1 1 calc R U
H22B H 0.6422 0.8719 0.4576 0.040 Uiso 1 1 calc R U
C23 C 0.6681(3) 0.7467(5) 0.5012(2) 0.0261(15) Uani 1 1 d . .
C24 C 0.6893(3) 0.6525(6) 0.4932(3) 0.0333(17) Uani 1 1 d . .
H24A H 0.6783 0.6222 0.4607 0.040 Uiso 1 1 calc R U
C25 C 0.7268(3) 0.6027(6) 0.5334(3) 0.0386(19) Uani 1 1 d . .
H25A H 0.7427 0.5398 0.5278 0.046 Uiso 1 1 calc R U
C26 C 0.7405(3) 0.6454(6) 0.5811(3) 0.040(2) Uani 1 1 d . .
H26A H 0.7659 0.6116 0.6084 0.048 Uiso 1 1 calc R U
C27 C 0.7180(3) 0.7358(6) 0.5893(3) 0.0365(18) Uani 1 1 d . .
H27A H 0.7275 0.7649 0.6222 0.044 Uiso 1 1 calc R U
C28 C 0.6815(3) 0.7846(5) 0.5499(3) 0.0282(16) Uani 1 1 d . .
C29 C 0.6902(4) 0.9561(6) 0.5778(4) 0.046(2) Uani 1 1 d . .
H29A H 0.7023 0.9925 0.5499 0.055 Uiso 1 1 calc R U
H29B H 0.7261 0.9319 0.6016 0.055 Uiso 1 1 calc R U

loop_
_atom_site_aniso_label
_atom_site_aniso_U_11
_atom_site_aniso_U_22
_atom_site_aniso_U_33
_atom_site_aniso_U_23
_atom_site_aniso_U_13
_atom_site_aniso_U_12
I1 0.0285(3) 0.0360(3) 0.0431(3) 0.0031(2) 0.0014(2) 0.0057(2)
I2 0.0440(3) 0.0323(3) 0.0193(2) -0.00396(19) 0.00772(19) -0.0026(2)
I3 0.0382(3) 0.0368(3) 0.0368(3) -0.0037(2) -0.0031(2) -0.0059(2)
I4 0.0671(4) 0.0298(3) 0.0289(3) 0.0004(2) 0.0038(2) 0.0023(3)
Cd1 0.0275(3) 0.0299(3) 0.0268(3) -0.0031(2) 0.0025(2) 0.0046(2)
Cd2 0.0418(3) 0.0300(3) 0.0249(3) 0.0003(2) 0.0026(2) -0.0020(3)
S1 0.0262(9) 0.0277(9) 0.0217(8) 0.0042(7) 0.0013(7) 0.0004(7)
S2 0.0328(9) 0.0299(10) 0.0209(8) -0.0005(7) 0.0039(7) 0.0020(8)
O1 0.046(3) 0.033(3) 0.023(2) 0.004(2) 0.009(2) 0.007(2)
O2 0.030(3) 0.029(3) 0.036(3) -0.013(2) 0.000(2) 0.003(2)
N1 0.037(3) 0.020(3) 0.024(3) -0.002(2) 0.002(2) 0.002(3)
C1 0.045(5) 0.019(4) 0.024(3) -0.002(3) 0.001(3) 0.009(3)
C2 0.054(5) 0.027(4) 0.051(5) -0.003(4) -0.002(4) -0.002(4)
C3 0.096(8) 0.019(4) 0.040(5) -0.011(4) -0.004(5) -0.011(5)
C4 0.065(6) 0.031(4) 0.034(4) -0.001(3) 0.016(4) 0.013(4)
C5 0.053(5) 0.029(4) 0.015(3) 0.005(3) 0.004(3) 0.018(4)
C6 0.050(5) 0.037(5) 0.027(4) -0.002(3) 0.008(3) 0.011(4)
C7 0.047(5) 0.032(4) 0.026(4) 0.010(3) 0.013(3) 0.011(4)
C8 0.065(6) 0.028(4) 0.024(4) 0.001(3) 0.004(4) 0.011(4)
C9 0.086(7) 0.048(6) 0.022(4) -0.004(4) 0.005(4) -0.007(5)
C10 0.074(6) 0.045(5) 0.027(4) 0.010(4) 0.006(4) 0.006(5)
C11 0.062(5) 0.043(5) 0.019(4) 0.012(3) 0.006(4) 0.006(4)
C12 0.058(5) 0.024(4) 0.020(3) 0.000(3) 0.012(3) -0.001(4)
C13 0.042(4) 0.026(4) 0.032(4) 0.002(3) 0.012(3) -0.005(3)
C14 0.046(5) 0.024(4) 0.027(4) 0.003(3) 0.004(3) 0.006(3)
C15 0.040(4) 0.019(3) 0.026(4) -0.004(3) 0.009(3) 0.000(3)
C16 0.050(5) 0.027(4) 0.034(4) -0.003(3) 0.018(4) -0.004(4)
C17 0.046(5) 0.044(5) 0.044(5) -0.011(4) 0.019(4) -0.018(4)
C18 0.025(4) 0.042(5) 0.042(4) -0.003(4) 0.001(3) 0.003(3)
C19 0.038(4) 0.035(4) 0.028(4) -0.007(3) 0.003(3) -0.003(3)
C20 0.033(4) 0.014(3) 0.025(3) -0.004(3) 0.003(3) -0.003(3)
C21 0.032(4) 0.027(4) 0.020(3) -0.003(3) 0.003(3) 0.001(3)
C22 0.031(4) 0.042(5) 0.024(4) 0.004(3) 0.003(3) -0.001(3)
C23 0.026(4) 0.030(4) 0.023(3) -0.002(3) 0.006(3) -0.001(3)
C24 0.030(4) 0.035(4) 0.036(4) -0.005(3) 0.009(3) 0.002(3)
C25 0.026(4) 0.030(4) 0.062(5) 0.009(4) 0.014(4) 0.006(3)
C26 0.027(4) 0.046(5) 0.045(5) 0.017(4) 0.005(3) 0.012(4)
C27 0.033(4) 0.048(5) 0.028(4) 0.002(3) 0.006(3) 0.007(4)
C28 0.024(4) 0.032(4) 0.028(4) -0.003(3) 0.006(3) 0.009(3)
C29 0.045(5) 0.038(5) 0.056(5) -0.022(4) 0.011(4) -0.005(4)

loop_
_atom_type_symbol
_atom_type_description
_atom_type_scat_dispersion_real
_atom_type_scat_dispersion_imag
_atom_type_scat_source
C C 0.0033 0.0016 'International Tables Vol C Tables 4.2.6.8 and 6.1.1.4'
H H 0.0000 0.0000 'International Tables Vol C Tables 4.2.6.8 and 6.1.1.4'
N N 0.0061 0.0033 'International Tables Vol C Tables 4.2.6.8 and 6.1.1.4'
O O 0.0106 0.0060 'International Tables Vol C Tables 4.2.6.8 and 6.1.1.4'
S S 0.1246 0.1234 'International Tables Vol C Tables 4.2.6.8 and 6.1.1.4'
Cd Cd -0.8075 1.2024 'International Tables Vol C Tables 4.2.6.8 and 6.1.1.4'
I I -0.4742 1.8119 'International Tables Vol C Tables 4.2.6.8 and 6.1.1.4'

loop_
_geom_angle_atom_site_label_1
_geom_angle_atom_site_label_2
_geom_angle_atom_site_label_3
_geom_angle
_geom_angle_site_symmetry_1
_geom_angle_site_symmetry_3
Cd2 I2 Cd2 82.36(2) 2_656 .
N1 Cd1 O2 67.96(19) . .
N1 Cd1 S2 103.20(15) . .
O2 Cd1 S2 83.53(13) . .
N1 Cd1 S1 135.71(15) . .
O2 Cd1 S1 76.35(12) . .
S2 Cd1 S1 97.79(5) . .
N1 Cd1 I1 115.57(15) . .
O2 Cd1 I1 158.79(13) . .
S2 Cd1 I1 114.37(5) . .
S1 Cd1 I1 89.43(4) . .
I4 Cd2 I3 116.64(3) . .
I4 Cd2 I2 108.09(2) . 2_656
I3 Cd2 I2 113.39(2) . 2_656
I4 Cd2 I2 113.66(3) . .
I3 Cd2 I2 108.94(2) . .
I2 Cd2 I2 93.95(2) 2_656 .
C22 S1 C21 100.4(4) . .
C22 S1 Cd1 107.6(2) . .
C21 S1 Cd1 112.5(2) . .
C13 S2 C14 103.4(4) . .
C13 S2 Cd1 103.6(3) . .
C14 S2 Cd1 109.3(2) . .
C7 O1 C6 118.1(6) . .
C28 O2 C29 117.9(6) . .
C28 O2 Cd1 121.0(4) . .
C29 O2 Cd1 119.3(4) . .
C5 N1 C1 118.1(6) . .
C5 N1 Cd1 120.5(5) . .
C1 N1 Cd1 119.6(4) . .
N1 C1 C2 122.9(7) . .
N1 C1 C29 119.5(6) . .
C2 C1 C29 117.6(7) . .
C1 C2 C3 117.3(9) . .
C4 C3 C2 120.2(8) . .
C5 C4 C3 118.9(8) . .
N1 C5 C4 122.5(8) . .
N1 C5 C6 116.6(7) . .
C4 C5 C6 120.9(7) . .
O1 C6 C5 111.7(6) . .
C12 C7 C8 121.3(7) . .
C12 C7 O1 115.7(7) . .
C8 C7 O1 122.9(7) . .
C9 C8 C7 118.9(8) . .
C10 C9 C8 120.4(8) . .
C11 C10 C9 119.6(8) . .
C10 C11 C12 122.9(8) . .
C7 C12 C11 116.9(7) . .
C7 C12 C13 120.8(7) . .
C11 C12 C13 122.3(7) . .
C12 C13 S2 107.9(5) . .
C15 C14 S2 116.0(5) . .
C16 C15 C20 116.9(7) . .
C16 C15 C14 119.7(7) . .
C20 C15 C14 123.3(7) . .
C17 C16 C15 121.8(7) . .
C16 C17 C18 120.3(7) . .
C19 C18 C17 118.2(7) . .
C18 C19 C20 124.5(7) . .
C19 C20 C15 118.2(7) . .
C19 C20 C21 120.3(6) . .
C15 C20 C21 121.5(6) . .
C20 C21 S1 110.9(5) . .
C23 C22 S1 112.6(5) . .
C28 C23 C24 118.2(7) . .
C28 C23 C22 121.1(6) . .
C24 C23 C22 120.5(6) . .
C23 C24 C25 119.7(7) . .
C26 C25 C24 119.8(7) . .
C27 C26 C25 120.4(7) . .
C26 C27 C28 119.7(7) . .
C27 C28 C23 122.1(7) . .
C27 C28 O2 121.5(6) . .
C23 C28 O2 116.4(6) . .
O2 C29 C1 109.3(7) . .

loop_
_geom_bond_atom_site_label_1
_geom_bond_atom_site_label_2
_geom_bond_distance
_geom_bond_site_symmetry_2
I1 Cd1 2.7422(7) .
I2 Cd2 2.8598(7) 2_656
I2 Cd2 2.8882(8) .
I3 Cd2 2.7046(7) .
I4 Cd2 2.7033(8) .
Cd1 N1 2.321(6) .
Cd1 O2 2.447(5) .
Cd1 S2 2.6557(19) .
Cd1 S1 2.7404(18) .
Cd2 I2 2.8599(7) 2_656
S1 C22 1.828(7) .
S1 C21 1.832(7) .
S2 C13 1.809(7) .
S2 C14 1.832(7) .
O1 C7 1.401(8) .
O1 C6 1.409(9) .
O2 C28 1.407(8) .
O2 C29 1.420(9) .
N1 C5 1.351(9) .
N1 C1 1.355(10) .
C1 C2 1.388(11) .
C1 C29 1.524(10) .
C2 C3 1.389(13) .
C3 C4 1.386(13) .
C4 C5 1.368(11) .
C5 C6 1.510(12) .
C7 C12 1.372(10) .
C7 C8 1.390(11) .
C8 C9 1.374(11) .
C9 C10 1.374(13) .
C10 C11 1.330(12) .
C11 C12 1.396(10) .
C12 C13 1.506(10) .
C14 C15 1.482(10) .
C15 C16 1.411(10) .
C15 C20 1.431(9) .
C16 C17 1.357(12) .
C17 C18 1.418(11) .
C18 C19 1.320(11) .
C19 C20 1.385(10) .
C20 C21 1.490(10) .
C22 C23 1.520(10) .
C23 C28 1.379(9) .
C23 C24 1.394(10) .
C24 C25 1.401(11) .
C25 C26 1.381(12) .
C26 C27 1.363(11) .
C27 C28 1.370(10) .
